data_7031158
loop_
_publ_author_name
'Davies, David L.'
'Al-Duaij, Omar'
'Fawcett, John'
'Giardiello, Marco'
'Hilton, Stephen T.'
'Russell, David R.'

_publ_section_title
;
 Room-temperature cyclometallation of amines, imines and oxazolines with
 [MCl2Cp*]2 (M = Rh, Ir) and [RuCl2(p-cymene)]2Based on the presentation
 given at Dalton Discussion No. 6, 9?11th September 2003, University of
 York, UK.Electronic supplementary information (ESI) available:
 Characterisation and crystallographic data for [IrCl2(NH2Ph)Cp*] (6), and
 Figures showing the structures of 3b, 5b and 6. See
 http://www.rsc.org/suppdata/dt/b3/b303737a/
;
_journal_issue 21
_journal_name_full 'Dalton Transactions'
_journal_page_first 4132
_journal_paper_doi 10.1039/b303737a
_journal_year 2003
_chemical_formula_sum 'C23 H25 Cl N Rh'
_chemical_formula_weight 453.80
_chemical_name_systematic
; 
 ? 
;
_space_group_IT_number 33
_symmetry_cell_setting orthorhombic
_symmetry_space_group_name_Hall 'P 2c -2n'
_symmetry_space_group_name_H-M 'P n a 21'
_atom_sites_solution_hydrogens
;
'O-H located on difference Fourier, all other H atoms in calculated positions.
;
_atom_sites_solution_primary direct
_atom_sites_solution_secondary difmap
_audit_creation_method SHELXL-97
_cell_angle_alpha 90.00
_cell_angle_beta 90.00
_cell_angle_gamma 90.00
_cell_formula_units_Z 4
_cell_length_a 17.160(3)
_cell_length_b 14.260(2)
_cell_length_c 7.9550(13)
_cell_measurement_reflns_used 8503
_cell_measurement_temperature 150(2)
_cell_measurement_theta_max 28.16
_cell_measurement_theta_min 2.37
_cell_volume 1946.6(5)
_computing_cell_refinement 'Bruker SMART'
_computing_data_collection 'Bruker SMART'
_computing_data_reduction 'Bruker SAINT'
_computing_molecular_graphics 'Bruker SHELXTL'
_computing_publication_material 'Bruker SHELXTL'
_computing_structure_refinement 'SHELXL-97 (Sheldrick, 1997)'
_computing_structure_solution 'SHELXS-97 (Sheldrick, 1990)'
_diffrn_ambient_temperature 150(2)
_diffrn_measured_fraction_theta_full 0.999
_diffrn_measured_fraction_theta_max 0.999
_diffrn_measurement_device_type 'CCD area detector'
_diffrn_measurement_method 'phi and omega scans'
_diffrn_radiation_monochromator graphite
_diffrn_radiation_source 'fine-focus sealed tube'
_diffrn_radiation_type MoK\a
_diffrn_radiation_wavelength 0.71073
_diffrn_reflns_av_R_equivalents 0.0322
_diffrn_reflns_av_sigmaI/netI 0.0310
_diffrn_reflns_limit_h_max 21
_diffrn_reflns_limit_h_min -17
_diffrn_reflns_limit_k_max 17
_diffrn_reflns_limit_k_min -16
_diffrn_reflns_limit_l_max 9
_diffrn_reflns_limit_l_min -9
_diffrn_reflns_number 9604
_diffrn_reflns_theta_full 25.99
_diffrn_reflns_theta_max 25.99
_diffrn_reflns_theta_min 1.86
_exptl_absorpt_coefficient_mu 1.021
_exptl_absorpt_correction_T_max 0.93
_exptl_absorpt_correction_T_min 0.64
_exptl_absorpt_correction_type empirical
_exptl_absorpt_process_details
;
absorption correction based on 8468 reflections (SADABS);  Rint 0.059 before 
correction and 0.037 after.
;
_exptl_crystal_colour orange
_exptl_crystal_density_diffrn 1.548
_exptl_crystal_density_method 'not measured'
_exptl_crystal_description needle
_exptl_crystal_F_000 928
_exptl_crystal_size_max 0.10
_exptl_crystal_size_mid 0.16
_exptl_crystal_size_min 0.42
_refine_diff_density_max 0.535
_refine_diff_density_min -0.273
_refine_diff_density_rms 0.063
_refine_ls_abs_structure_details 'Flack H D (1983), Acta Cryst. A39, 876-881'
_refine_ls_abs_structure_Flack 0.05(3)
_refine_ls_extinction_method none
_refine_ls_goodness_of_fit_ref 1.034
_refine_ls_hydrogen_treatment mixed
_refine_ls_matrix_type full
_refine_ls_number_parameters 240
_refine_ls_number_reflns 3708
_refine_ls_number_restraints 1
_refine_ls_restrained_S_all 1.034
_refine_ls_R_factor_all 0.0286
_refine_ls_R_factor_gt 0.0268
_refine_ls_shift/su_max 0.001
_refine_ls_shift/su_mean 0.000
_refine_ls_structure_factor_coef Fsqd
_refine_ls_weighting_details 'calc w=1/[\s^2^(Fo^2^)+(0.0439P)^2^+0.0000P] where P=(Fo^2^+2Fc^2^)/3'
_refine_ls_weighting_scheme calc
_refine_ls_wR_factor_gt 0.0669
_refine_ls_wR_factor_ref 0.0680
_reflns_number_gt 3513
_reflns_number_total 3708
_reflns_threshold_expression >2sigma(I)
_cod_data_source_file b303737a.txt
_cod_data_source_block 03006_(Complex_5b)
_cod_depositor_comments
;
The following automatic conversions were performed:

'_symmetry_cell_setting' value 'Orthorhombic' changed to
'orthorhombic' according to
/usr/data/users/saulius/automatic-downloads/retrospective/RSC/lib/dictionaries/cif_core.dic
dictionary named 'cif_core.dic' version 2.4.2 from 2011-04-26.

Automatic conversion script
Id: cif_fix_values 2281 2013-09-26 08:29:07Z andrius 
;
_cod_original_cell_volume 1946.7(5)
_cod_original_sg_symbol_H-M Pna2(1)
_cod_database_code 7031158

loop_
_symmetry_equiv_pos_as_xyz
'x, y, z'
'-x, -y, z+1/2'
'x+1/2, -y+1/2, z'
'-x+1/2, y+1/2, z+1/2'

loop_
_atom_site_label
_atom_site_type_symbol
_atom_site_fract_x
_atom_site_fract_y
_atom_site_fract_z
_atom_site_U_iso_or_equiv
_atom_site_adp_type
_atom_site_occupancy
_atom_site_symmetry_multiplicity
_atom_site_calc_flag
_atom_site_refinement_flags
Rh1 Rh 0.194792(11) 0.306803(13) 0.30101(4) 0.02178(8) Uani 1 1 d .
Cl1 Cl 0.28865(5) 0.34846(6) 0.51159(12) 0.03567(19) Uani 1 1 d .
N1 N 0.10514(16) 0.29330(18) 0.4818(3) 0.0251(6) Uani 1 1 d .
C1 C 0.15151(15) 0.43933(18) 0.3089(5) 0.0264(6) Uani 1 1 d .
C2 C 0.1781(2) 0.5195(2) 0.2273(5) 0.0328(7) Uani 1 1 d .
H2 H 0.2219 0.5156 0.1589 0.039 Uiso 1 1 calc R
C3 C 0.1406(2) 0.6050(2) 0.2460(4) 0.0335(8) Uani 1 1 d .
H3 H 0.1595 0.6575 0.1900 0.040 Uiso 1 1 calc R
C4 C 0.0756(2) 0.6130(2) 0.3465(4) 0.0354(8) Uani 1 1 d .
H4 H 0.0506 0.6705 0.3573 0.043 Uiso 1 1 calc R
C5 C 0.0479(2) 0.5360(2) 0.4307(4) 0.0342(8) Uani 1 1 d .
H5 H 0.0042 0.5409 0.4991 0.041 Uiso 1 1 calc R
C6 C 0.08626(18) 0.4498(2) 0.4125(4) 0.0277(7) Uani 1 1 d .
C7 C 0.06373(19) 0.3671(2) 0.5027(4) 0.0307(7) Uani 1 1 d .
H7 H 0.0207 0.3670 0.5736 0.037 Uiso 1 1 calc R
C8 C 0.0844(2) 0.2098(2) 0.5686(4) 0.0274(8) Uani 1 1 d .
C9 C 0.0075(2) 0.1772(2) 0.5663(5) 0.0341(8) Uani 1 1 d .
H9 H -0.0307 0.2102 0.5082 0.041 Uiso 1 1 calc R
C10 C -0.0114(2) 0.0961(3) 0.6504(5) 0.0415(9) Uani 1 1 d .
H10 H -0.0625 0.0746 0.6497 0.050 Uiso 1 1 calc R
C11 C 0.0455(2) 0.0462(2) 0.7363(5) 0.0411(9) Uani 1 1 d .
H11 H 0.0325 -0.0093 0.7909 0.049 Uiso 1 1 calc R
C12 C 0.1206(2) 0.0785(2) 0.7408(5) 0.0388(8) Uani 1 1 d .
H12 H 0.1581 0.0457 0.8014 0.047 Uiso 1 1 calc R
C13 C 0.1413(2) 0.1600(2) 0.6554(4) 0.0308(7) Uani 1 1 d .
H13 H 0.1926 0.1810 0.6564 0.037 Uiso 1 1 calc R
C14 C 0.14581(19) 0.2239(2) 0.1062(4) 0.0283(7) Uani 1 1 d .
C15 C 0.19789(18) 0.1610(2) 0.1929(4) 0.0274(7) Uani 1 1 d .
C16 C 0.2719(2) 0.1978(2) 0.1821(4) 0.0273(7) Uani 1 1 d .
C17 C 0.26927(19) 0.2843(2) 0.0874(4) 0.0262(7) Uani 1 1 d .
C18 C 0.19130(17) 0.2965(2) 0.0316(5) 0.0269(7) Uani 1 1 d .
C19 C 0.0583(2) 0.2112(3) 0.0869(6) 0.0418(9) Uani 1 1 d .
H19A H 0.0473 0.1829 -0.0199 0.063 Uiso 1 1 calc R
H19B H 0.0331 0.2712 0.0933 0.063 Uiso 1 1 calc R
H19C H 0.0392 0.1716 0.1753 0.063 Uiso 1 1 calc R
C20 C 0.1758(2) 0.0701(2) 0.2719(5) 0.0347(9) Uani 1 1 d .
H20A H 0.2081 0.0591 0.3686 0.052 Uiso 1 1 calc R
H20B H 0.1831 0.0203 0.1923 0.052 Uiso 1 1 calc R
H20C H 0.1222 0.0723 0.3058 0.052 Uiso 1 1 calc R
C21 C 0.3445(2) 0.1570(2) 0.2609(4) 0.0370(8) Uani 1 1 d .
H21A H 0.3305 0.1214 0.3587 0.056 Uiso 1 1 calc R
H21B H 0.3790 0.2069 0.2928 0.056 Uiso 1 1 calc R
H21C H 0.3701 0.1169 0.1813 0.056 Uiso 1 1 calc R
C22 C 0.3380(2) 0.3428(2) 0.0348(5) 0.0381(8) Uani 1 1 d .
H22A H 0.3217 0.4067 0.0195 0.057 Uiso 1 1 calc R
H22B H 0.3587 0.3191 -0.0689 0.057 Uiso 1 1 calc R
H22C H 0.3775 0.3401 0.1202 0.057 Uiso 1 1 calc R
C23 C 0.1636(2) 0.3682(2) -0.0929(4) 0.0370(8) Uani 1 1 d .
H23A H 0.1077 0.3706 -0.0915 0.055 Uiso 1 1 calc R
H23B H 0.1811 0.3513 -0.2034 0.055 Uiso 1 1 calc R
H23C H 0.1842 0.4286 -0.0635 0.055 Uiso 1 1 calc R

loop_
_atom_site_aniso_label
_atom_site_aniso_U_11
_atom_site_aniso_U_22
_atom_site_aniso_U_33
_atom_site_aniso_U_23
_atom_site_aniso_U_13
_atom_site_aniso_U_12
Rh1 0.02111(12) 0.02241(12) 0.02183(12) -0.00287(13) 0.00160(13) -0.00028(7)
Cl1 0.0301(4) 0.0428(5) 0.0341(4) -0.0097(4) -0.0048(4) -0.0031(4)
N1 0.0216(13) 0.0332(13) 0.0205(13) -0.0028(11) 0.0012(11) 0.0001(11)
C1 0.0267(13) 0.0257(13) 0.0268(14) -0.0009(17) -0.0037(18) 0.0033(10)
C2 0.0281(17) 0.0341(18) 0.0362(18) -0.0019(14) 0.0052(14) -0.0020(14)
C3 0.0386(19) 0.0285(16) 0.0333(17) -0.0011(12) -0.0046(14) -0.0042(14)
C4 0.042(2) 0.0297(16) 0.035(2) -0.0043(12) -0.0063(14) 0.0114(15)
C5 0.0327(19) 0.0389(18) 0.0310(18) -0.0057(14) 0.0010(15) 0.0104(15)
C6 0.0278(17) 0.0323(16) 0.0229(16) -0.0030(12) -0.0031(13) 0.0044(13)
C7 0.0258(16) 0.0408(18) 0.0254(16) -0.0040(14) 0.0024(14) -0.0003(14)
C8 0.0268(19) 0.0299(16) 0.0256(18) -0.0052(14) 0.0054(14) -0.0004(13)
C9 0.0280(18) 0.0406(18) 0.0338(19) 0.0003(14) 0.0014(15) -0.0019(15)
C10 0.038(2) 0.044(2) 0.043(2) -0.0009(16) 0.0033(17) -0.0141(16)
C11 0.054(2) 0.0297(17) 0.0398(18) 0.0046(14) 0.0090(17) -0.0063(16)
C12 0.050(2) 0.0339(18) 0.0327(17) 0.0004(14) 0.0031(16) 0.0046(16)
C13 0.0296(18) 0.0330(16) 0.0299(18) 0.0003(14) 0.0047(14) 0.0023(14)
C14 0.0295(17) 0.0334(16) 0.0221(16) -0.0106(13) 0.0011(14) -0.0035(14)
C15 0.0333(19) 0.0252(16) 0.0236(17) -0.0040(14) 0.0056(13) -0.0013(12)
C16 0.0282(17) 0.0274(16) 0.0263(17) -0.0046(12) 0.0027(15) 0.0036(12)
C17 0.0254(17) 0.0284(15) 0.0248(16) -0.0062(13) 0.0086(13) 0.0001(13)
C18 0.0302(19) 0.0310(17) 0.0196(17) -0.0029(12) 0.0036(13) 0.0019(12)
C19 0.034(2) 0.051(2) 0.040(2) -0.0093(19) -0.0032(18) -0.0053(17)
C20 0.0478(19) 0.0227(14) 0.034(3) -0.0055(15) 0.0025(17) -0.0073(13)
C21 0.0338(18) 0.0399(18) 0.037(2) -0.0017(14) 0.0028(14) 0.0082(15)
C22 0.0317(19) 0.0326(17) 0.050(2) 0.0005(16) 0.0138(18) -0.0011(15)
C23 0.044(2) 0.0404(19) 0.0270(18) 0.0013(14) 0.0019(15) 0.0070(17)

loop_
_atom_type_symbol
_atom_type_description
_atom_type_scat_dispersion_real
_atom_type_scat_dispersion_imag
_atom_type_scat_source
C C 0.0033 0.0016 'International Tables Vol C Tables 4.2.6.8 and 6.1.1.4'
H H 0.0000 0.0000 'International Tables Vol C Tables 4.2.6.8 and 6.1.1.4'
N N 0.0061 0.0033 'International Tables Vol C Tables 4.2.6.8 and 6.1.1.4'
Cl Cl 0.1484 0.1585 'International Tables Vol C Tables 4.2.6.8 and 6.1.1.4'
Rh Rh -1.1178 0.9187 'International Tables Vol C Tables 4.2.6.8 and 6.1.1.4'

loop_
_geom_angle_atom_site_label_1
_geom_angle_atom_site_label_2
_geom_angle_atom_site_label_3
_geom_angle
C1 Rh1 N1 78.33(12)
C1 Rh1 C14 113.31(14)
N1 Rh1 C14 99.08(12)
C1 Rh1 C18 94.84(15)
N1 Rh1 C18 130.67(11)
C14 Rh1 C18 38.98(12)
C1 Rh1 C17 112.37(14)
N1 Rh1 C17 162.97(11)
C14 Rh1 C17 64.86(12)
C18 Rh1 C17 38.58(12)
C1 Rh1 C16 150.54(14)
N1 Rh1 C16 130.61(11)
C14 Rh1 C16 62.69(13)
C18 Rh1 C16 63.23(12)
C17 Rh1 C16 38.27(12)
C1 Rh1 C15 151.62(13)
N1 Rh1 C15 101.12(11)
C14 Rh1 C15 38.37(13)
C18 Rh1 C15 63.65(12)
C17 Rh1 C15 63.00(12)
C16 Rh1 C15 35.63(12)
C1 Rh1 Cl1 89.64(10)
N1 Rh1 Cl1 92.06(8)
C14 Rh1 Cl1 156.03(10)
C18 Rh1 Cl1 137.07(9)
C17 Rh1 Cl1 100.94(9)
C16 Rh1 Cl1 94.00(10)
C15 Rh1 Cl1 118.67(9)
C7 N1 C8 119.1(3)
C7 N1 Rh1 114.6(2)
C8 N1 Rh1 126.1(2)
C2 C1 C6 116.7(3)
C2 C1 Rh1 129.1(3)
C6 C1 Rh1 114.2(2)
C3 C2 C1 121.4(3)
C4 C3 C2 120.7(3)
C5 C4 C3 119.9(3)
C4 C5 C6 119.3(3)
C1 C6 C5 122.1(3)
C1 C6 C7 115.0(3)
C5 C6 C7 122.9(3)
N1 C7 C6 117.5(3)
C13 C8 C9 119.9(3)
C13 C8 N1 119.5(3)
C9 C8 N1 120.6(3)
C10 C9 C8 119.7(4)
C9 C10 C11 120.4(3)
C12 C11 C10 120.2(3)
C11 C12 C13 120.5(4)
C8 C13 C12 119.3(3)
C18 C14 C15 108.1(3)
C18 C14 C19 125.8(3)
C15 C14 C19 125.9(3)
C18 C14 Rh1 71.51(19)
C15 C14 Rh1 75.61(19)
C19 C14 Rh1 122.1(2)
C16 C15 C14 107.8(3)
C16 C15 C20 126.3(3)
C14 C15 C20 125.9(3)
C16 C15 Rh1 72.17(19)
C14 C15 Rh1 66.03(18)
C20 C15 Rh1 129.6(2)
C15 C16 C17 109.2(3)
C15 C16 C21 126.0(3)
C17 C16 C21 124.8(3)
C15 C16 Rh1 72.2(2)
C17 C16 Rh1 67.13(17)
C21 C16 Rh1 125.2(2)
C18 C17 C16 107.3(3)
C18 C17 C22 125.7(3)
C16 C17 C22 126.4(3)
C18 C17 Rh1 70.66(19)
C16 C17 Rh1 74.59(19)
C22 C17 Rh1 127.1(2)
C17 C18 C14 107.3(3)
C17 C18 C23 126.0(3)
C14 C18 C23 126.6(3)
C17 C18 Rh1 70.76(19)
C14 C18 Rh1 69.51(19)
C23 C18 Rh1 128.3(2)

loop_
_geom_bond_atom_site_label_1
_geom_bond_atom_site_label_2
_geom_bond_distance
Rh1 C1 2.032(3)
Rh1 N1 2.115(3)
Rh1 C14 2.123(3)
Rh1 C18 2.149(4)
Rh1 C17 2.150(3)
Rh1 C16 2.250(3)
Rh1 C15 2.250(3)
Rh1 Cl1 2.3987(10)
N1 C7 1.281(4)
N1 C8 1.421(4)
C1 C2 1.391(5)
C1 C6 1.399(5)
C2 C3 1.387(5)
C3 C4 1.377(5)
C4 C5 1.371(5)
C5 C6 1.401(4)
C6 C7 1.434(4)
C8 C13 1.391(5)
C8 C9 1.399(5)
C9 C10 1.375(5)
C10 C11 1.387(5)
C11 C12 1.370(5)
C12 C13 1.393(5)
C14 C18 1.425(5)
C14 C15 1.442(5)
C14 C19 1.520(5)
C15 C16 1.377(5)
C15 C20 1.490(5)
C16 C17 1.446(5)
C16 C21 1.511(5)
C17 C18 1.420(5)
C17 C22 1.505(5)
C18 C23 1.502(5)
